data_4023002
loop_
_publ_author_name
'Lee J. Higham'
'Jimmy Muldoon'
'P. Gabriel Kelly'
'David M. Corr'
'Helge M\"uller-Bunz'
'Declan G. Gilheany'

_publ_section_title
;
 A Re-Evaluation of the Electrophilic Substitution Reactions
 of the Ramirez Ylide
;
_journal_name_full 'Journal of Organic Chemistry'
_journal_page_first 8780
_journal_page_last 8785
_journal_paper_doi 10.1021/jo7014104
_journal_volume 72
_journal_year 2007
_chemical_formula_sum 'C25 H19 O2 P'
_chemical_formula_weight 382.37
_chemical_name_systematic
; 
 ? 
;
_space_group_IT_number 2
_symmetry_cell_setting triclinic
_symmetry_space_group_name_Hall '-P 1'
_symmetry_space_group_name_H-M 'P -1'
_atom_sites_solution_hydrogens difmap
_atom_sites_solution_primary direct
_atom_sites_solution_secondary difmap
_audit_creation_method SHELXL-97
_cell_angle_alpha 106.488(2)
_cell_angle_beta 101.268(2)
_cell_angle_gamma 98.870(2)
_cell_formula_units_Z 2
_cell_length_a 9.8445(9)
_cell_length_b 9.9154(9)
_cell_length_c 10.6813(9)
_cell_measurement_reflns_used 5665
_cell_measurement_temperature 100(2)
_cell_measurement_theta_max 30.33
_cell_measurement_theta_min 2.16
_cell_volume 955.80(15)
_computing_cell_refinement 'Bruker SMART'
_computing_data_collection 'Bruker SMART'
_computing_data_reduction 'Bruker SAINT'
_computing_molecular_graphics 'Bruker SHELXTL'
_computing_publication_material 'Bruker SHELXTL'
_computing_structure_refinement 'SHELXL-97 (Sheldrick, 1997)'
_computing_structure_solution 'SHELXS-97 (Sheldrick, 1990)'
_diffrn_ambient_temperature 100(2)
_diffrn_measured_fraction_theta_full 0.997
_diffrn_measured_fraction_theta_max 0.997
_diffrn_measurement_device_type 'CCD area detector'
_diffrn_measurement_method 'phi and omega scans'
_diffrn_radiation_monochromator graphite
_diffrn_radiation_source 'fine-focus sealed tube'
_diffrn_radiation_type MoK\a
_diffrn_radiation_wavelength 0.71073
_diffrn_reflns_av_R_equivalents 0.0316
_diffrn_reflns_av_sigmaI/netI 0.0307
_diffrn_reflns_limit_h_max 13
_diffrn_reflns_limit_h_min -13
_diffrn_reflns_limit_k_max 13
_diffrn_reflns_limit_k_min -13
_diffrn_reflns_limit_l_max 14
_diffrn_reflns_limit_l_min -14
_diffrn_reflns_number 18040
_diffrn_reflns_theta_full 28.00
_diffrn_reflns_theta_max 28.00
_diffrn_reflns_theta_min 2.05
_exptl_absorpt_coefficient_mu 0.162
_exptl_absorpt_correction_T_max 0.9683
_exptl_absorpt_correction_T_min 0.8495
_exptl_absorpt_correction_type multi-scan
_exptl_absorpt_process_details SADABS
_exptl_crystal_colour cream
_exptl_crystal_density_diffrn 1.329
_exptl_crystal_density_method 'not measured'
_exptl_crystal_description chunk
_exptl_crystal_F_000 400
_exptl_crystal_size_max 0.60
_exptl_crystal_size_mid 0.40
_exptl_crystal_size_min 0.20
_refine_diff_density_max 0.521
_refine_diff_density_min -0.228
_refine_diff_density_rms 0.063
_refine_ls_extinction_method none
_refine_ls_goodness_of_fit_ref 1.060
_refine_ls_hydrogen_treatment refall
_refine_ls_matrix_type full
_refine_ls_number_parameters 329
_refine_ls_number_reflns 4582
_refine_ls_number_restraints 0
_refine_ls_restrained_S_all 1.060
_refine_ls_R_factor_all 0.0495
_refine_ls_R_factor_gt 0.0423
_refine_ls_shift/su_max 0.008
_refine_ls_shift/su_mean 0.001
_refine_ls_structure_factor_coef Fsqd
_refine_ls_weighting_details 'calc w=1/[\s^2^(Fo^2^)+(0.0637P)^2^+0.2868P] where P=(Fo^2^+2Fc^2^)/3'
_refine_ls_weighting_scheme calc
_refine_ls_wR_factor_gt 0.1069
_refine_ls_wR_factor_ref 0.1119
_reflns_number_gt 3924
_reflns_number_total 4582
_reflns_threshold_expression >2sigma(I)
_cod_data_source_file jo7014104-File004.cif
_cod_data_source_block gil40
_cod_depositor_comments
;
The following automatic conversions were performed:
'_symmetry_cell_setting' value 'Triclinic' changed to 'triclinic'
according to '/home/saulius/struct/CIF-dictionaries/cif_core.dic'
dictionary named 'cif_core.dic' version 2.4.1 from 2010-06-29.

Automatic conversion script
Id: cif_fix_enum 1527 2010-12-29 10:47:43Z saulius 
;
_cod_database_code 4023002

loop_
_symmetry_equiv_pos_as_xyz
'x, y, z'
'-x, -y, -z'

loop_
_atom_site_label
_atom_site_type_symbol
_atom_site_fract_x
_atom_site_fract_y
_atom_site_fract_z
_atom_site_U_iso_or_equiv
_atom_site_adp_type
_atom_site_occupancy
_atom_site_symmetry_multiplicity
_atom_site_calc_flag
P P 0.72354(4) 0.37982(4) 0.31751(3) 0.01323(11) Uani 1 1 d
C1 C 0.71570(15) 0.36269(15) 0.47486(14) 0.0155(3) Uani 1 1 d
C2 C 0.72962(15) 0.47900(15) 0.59336(14) 0.0153(3) Uani 1 1 d
H2 H 0.7432(18) 0.5802(19) 0.6008(17) 0.016(4) Uiso 1 1 d
C3 C 0.72463(15) 0.42332(15) 0.69895(14) 0.0152(3) Uani 1 1 d
C6 C 0.73724(16) 0.51294(16) 0.83472(15) 0.0184(3) Uani 1 1 d
H6 H 0.738(2) 0.616(2) 0.8457(19) 0.027(5) Uiso 1 1 d
O1 O 0.74541(13) 0.47392(12) 0.93416(11) 0.0259(3) Uani 1 1 d
C4 C 0.70747(15) 0.26948(15) 0.64596(14) 0.0163(3) Uani 1 1 d
C7 C 0.69826(17) 0.16799(17) 0.71968(16) 0.0218(3) Uani 1 1 d
H7 H 0.6899(19) 0.2095(19) 0.8157(19) 0.021(4) Uiso 1 1 d
O2 O 0.70182(17) 0.04107(13) 0.67561(13) 0.0367(3) Uani 1 1 d
C5 C 0.70200(16) 0.23372(16) 0.50858(15) 0.0179(3) Uani 1 1 d
H5 H 0.6854(19) 0.1353(19) 0.4473(18) 0.018(4) Uiso 1 1 d
C8 C 0.76175(15) 0.56755(14) 0.33287(13) 0.0146(3) Uani 1 1 d
H8 H 0.578(2) 0.607(2) 0.3862(18) 0.021(4) Uiso 1 1 d
C9 C 0.66398(16) 0.64901(16) 0.37209(14) 0.0164(3) Uani 1 1 d
H9 H 0.6305(19) 0.8488(19) 0.4229(18) 0.019(4) Uiso 1 1 d
C10 C 0.69470(17) 0.79643(16) 0.39487(15) 0.0196(3) Uani 1 1 d
H10 H 0.843(2) 0.964(2) 0.3948(19) 0.027(5) Uiso 1 1 d
C11 C 0.82115(17) 0.86195(16) 0.37568(15) 0.0211(3) Uani 1 1 d
H11 H 1.002(2) 0.826(2) 0.3186(19) 0.024(5) Uiso 1 1 d
C12 C 0.91597(17) 0.78111(16) 0.33346(16) 0.0204(3) Uani 1 1 d
H12 H 0.957(2) 0.579(2) 0.2861(19) 0.024(5) Uiso 1 1 d
C13 C 0.88771(16) 0.63338(16) 0.31280(14) 0.0178(3) Uani 1 1 d
C14 C 0.56295(15) 0.28980(15) 0.18739(14) 0.0146(3) Uani 1 1 d
C15 C 0.53251(16) 0.33509(16) 0.07421(15) 0.0178(3) Uani 1 1 d
H15 H 0.5877(18) 0.4229(18) 0.0704(17) 0.013(4) Uiso 1 1 d
C16 C 0.42093(17) 0.25227(17) -0.03535(15) 0.0211(3) Uani 1 1 d
H16 H 0.403(2) 0.288(2) -0.110(2) 0.029(5) Uiso 1 1 d
C17 C 0.34139(16) 0.12494(17) -0.03383(16) 0.0212(3) Uani 1 1 d
H17 H 0.265(2) 0.066(2) -0.1095(19) 0.024(5) Uiso 1 1 d
C18 C 0.37052(16) 0.08106(16) 0.07901(16) 0.0206(3) Uani 1 1 d
H18 H 0.316(2) -0.006(2) 0.0820(19) 0.028(5) Uiso 1 1 d
C19 C 0.48029(16) 0.16378(16) 0.19041(15) 0.0179(3) Uani 1 1 d
H19 H 0.4986(19) 0.1330(19) 0.2689(18) 0.020(4) Uiso 1 1 d
C20 C 0.85769(15) 0.29570(15) 0.25572(14) 0.0154(3) Uani 1 1 d
C21 C 0.94247(16) 0.23377(15) 0.33333(15) 0.0181(3) Uani 1 1 d
H21 H 0.9373(19) 0.2465(19) 0.4214(19) 0.019(4) Uiso 1 1 d
C22 C 1.03689(16) 0.15842(16) 0.27957(17) 0.0221(3) Uani 1 1 d
H22 H 1.095(2) 0.117(2) 0.3327(19) 0.027(5) Uiso 1 1 d
C23 C 1.04738(17) 0.14695(17) 0.15032(17) 0.0245(3) Uani 1 1 d
H23 H 1.108(2) 0.095(2) 0.116(2) 0.036(6) Uiso 1 1 d
C24 C 0.96651(17) 0.21254(17) 0.07409(16) 0.0231(3) Uani 1 1 d
H24 H 0.975(2) 0.207(2) -0.015(2) 0.031(5) Uiso 1 1 d
C25 C 0.87052(16) 0.28640(16) 0.12551(15) 0.0189(3) Uani 1 1 d
H25 H 0.8166(19) 0.3312(19) 0.0738(18) 0.020(4) Uiso 1 1 d

loop_
_atom_site_aniso_label
_atom_site_aniso_U_11
_atom_site_aniso_U_22
_atom_site_aniso_U_33
_atom_site_aniso_U_23
_atom_site_aniso_U_13
_atom_site_aniso_U_12
P 0.01613(19) 0.01257(18) 0.01118(18) 0.00483(13) 0.00337(13) 0.00201(13)
C1 0.0187(7) 0.0153(6) 0.0131(6) 0.0061(5) 0.0040(5) 0.0026(5)
C2 0.0154(7) 0.0153(7) 0.0155(7) 0.0057(5) 0.0041(5) 0.0023(5)
C3 0.0141(6) 0.0174(7) 0.0153(7) 0.0072(5) 0.0046(5) 0.0025(5)
C6 0.0198(7) 0.0192(7) 0.0175(7) 0.0065(6) 0.0070(6) 0.0037(6)
O1 0.0382(7) 0.0270(6) 0.0154(5) 0.0091(4) 0.0098(5) 0.0074(5)
C4 0.0170(7) 0.0172(7) 0.0162(7) 0.0074(5) 0.0050(5) 0.0035(5)
C7 0.0289(8) 0.0211(7) 0.0189(7) 0.0098(6) 0.0089(6) 0.0058(6)
O2 0.0693(10) 0.0213(6) 0.0288(7) 0.0136(5) 0.0216(6) 0.0145(6)
C5 0.0238(7) 0.0152(7) 0.0153(7) 0.0059(5) 0.0056(6) 0.0032(6)
C8 0.0191(7) 0.0128(6) 0.0109(6) 0.0051(5) 0.0011(5) 0.0012(5)
C9 0.0168(7) 0.0184(7) 0.0134(6) 0.0062(5) 0.0022(5) 0.0023(6)
C10 0.0234(8) 0.0178(7) 0.0168(7) 0.0053(6) 0.0018(6) 0.0065(6)
C11 0.0272(8) 0.0148(7) 0.0184(7) 0.0064(6) -0.0001(6) 0.0014(6)
C12 0.0202(7) 0.0191(7) 0.0207(7) 0.0089(6) 0.0027(6) -0.0006(6)
C13 0.0189(7) 0.0190(7) 0.0159(7) 0.0075(5) 0.0034(5) 0.0034(6)
C14 0.0149(6) 0.0156(6) 0.0123(6) 0.0036(5) 0.0032(5) 0.0027(5)
C15 0.0189(7) 0.0180(7) 0.0164(7) 0.0066(6) 0.0048(5) 0.0015(6)
C16 0.0222(8) 0.0261(8) 0.0146(7) 0.0074(6) 0.0031(6) 0.0051(6)
C17 0.0175(7) 0.0222(7) 0.0189(7) 0.0018(6) 0.0016(6) 0.0028(6)
C18 0.0176(7) 0.0169(7) 0.0257(8) 0.0063(6) 0.0049(6) 0.0014(6)
C19 0.0179(7) 0.0179(7) 0.0189(7) 0.0078(6) 0.0048(6) 0.0035(6)
C20 0.0159(7) 0.0134(6) 0.0149(7) 0.0029(5) 0.0033(5) 0.0012(5)
C21 0.0187(7) 0.0156(7) 0.0176(7) 0.0053(5) 0.0016(6) 0.0005(5)
C22 0.0170(7) 0.0173(7) 0.0289(8) 0.0070(6) 0.0003(6) 0.0024(6)
C23 0.0188(7) 0.0192(7) 0.0312(9) 0.0009(6) 0.0081(6) 0.0030(6)
C24 0.0224(8) 0.0247(8) 0.0201(8) 0.0029(6) 0.0085(6) 0.0033(6)
C25 0.0194(7) 0.0202(7) 0.0161(7) 0.0057(6) 0.0036(6) 0.0029(6)

loop_
_atom_type_symbol
_atom_type_description
_atom_type_scat_dispersion_real
_atom_type_scat_dispersion_imag
_atom_type_scat_source
C C 0.0033 0.0016 'International Tables Vol C Tables 4.2.6.8 and 6.1.1.4'
H H 0.0000 0.0000 'International Tables Vol C Tables 4.2.6.8 and 6.1.1.4'
O O 0.0106 0.0060 'International Tables Vol C Tables 4.2.6.8 and 6.1.1.4'
P P 0.1023 0.0942 'International Tables Vol C Tables 4.2.6.8 and 6.1.1.4'

loop_
_geom_angle_atom_site_label_1
_geom_angle_atom_site_label_2
_geom_angle_atom_site_label_3
_geom_angle
C1 P C8 109.30(7)
C1 P C14 113.54(7)
C8 P C14 109.00(6)
C1 P C20 110.85(7)
C8 P C20 109.92(7)
C14 P C20 104.11(6)
C2 C1 C5 108.01(12)
C2 C1 P 125.01(11)
C5 C1 P 126.91(11)
C3 C2 C1 108.16(13)
C3 C2 H2 125.7(10)
C1 C2 H2 126.1(10)
C2 C3 C4 107.93(12)
C2 C3 C6 122.72(13)
C4 C3 C6 129.34(13)
O1 C6 C3 126.47(14)
O1 C6 H6 118.5(11)
C3 C6 H6 115.0(11)
C5 C4 C3 107.74(12)
C5 C4 C7 125.23(14)
C3 C4 C7 127.03(13)
O2 C7 C4 125.04(14)
O2 C7 H7 119.7(10)
C4 C7 H7 115.2(10)
C4 C5 C1 108.16(13)
C4 C5 H5 124.5(10)
C1 C5 H5 127.2(10)
C13 C8 C9 120.28(13)
C13 C8 P 121.61(11)
C9 C8 P 118.04(11)
C10 C9 C8 119.73(14)
C10 C9 H8 118.2(11)
C8 C9 H8 122.0(11)
C9 C10 C11 119.78(14)
C9 C10 H9 118.6(11)
C11 C10 H9 121.6(11)
C12 C11 C10 120.55(14)
C12 C11 H10 120.0(12)
C10 C11 H10 119.4(12)
C11 C12 C13 120.25(14)
C11 C12 H11 120.2(11)
C13 C12 H11 119.5(11)
C12 C13 C8 119.37(14)
C12 C13 H12 119.1(11)
C8 C13 H12 121.5(11)
C19 C14 C15 120.16(13)
C19 C14 P 119.78(11)
C15 C14 P 119.45(11)
C16 C15 C14 119.36(13)
C16 C15 H15 119.1(10)
C14 C15 H15 121.6(10)
C17 C16 C15 120.45(14)
C17 C16 H16 122.7(12)
C15 C16 H16 116.8(12)
C16 C17 C18 120.13(14)
C16 C17 H17 121.3(11)
C18 C17 H17 118.5(11)
C17 C18 C19 120.20(14)
C17 C18 H18 121.1(12)
C19 C18 H18 118.7(12)
C18 C19 C14 119.67(14)
C18 C19 H19 119.5(11)
C14 C19 H19 120.9(11)
C21 C20 C25 120.25(14)
C21 C20 P 120.56(11)
C25 C20 P 119.10(11)
C22 C21 C20 119.81(14)
C22 C21 H21 121.0(11)
C20 C21 H21 119.2(11)
C23 C22 C21 119.84(15)
C23 C22 H22 120.4(12)
C21 C22 H22 119.8(12)
C22 C23 C24 120.60(15)
C22 C23 H23 118.5(14)
C24 C23 H23 120.9(14)
C25 C24 C23 120.26(15)
C25 C24 H24 118.6(12)
C23 C24 H24 121.2(12)
C24 C25 C20 119.19(14)
C24 C25 H25 119.9(11)
C20 C25 H25 120.9(11)

loop_
_geom_bond_atom_site_label_1
_geom_bond_atom_site_label_2
_geom_bond_distance
P C1 1.7516(14)
P C8 1.7944(14)
P C14 1.7972(14)
P C20 1.8009(15)
C1 C2 1.4163(19)
C1 C5 1.4179(19)
C2 C3 1.3949(19)
C2 H2 0.969(18)
C3 C4 1.4384(19)
C3 C6 1.440(2)
C6 O1 1.2222(18)
C6 H6 1.00(2)
C4 C5 1.396(2)
C4 C7 1.446(2)
C7 O2 1.2208(19)
C7 H7 1.015(18)
C5 H5 0.977(18)
C8 C13 1.394(2)
C8 C9 1.400(2)
C9 C10 1.386(2)
C9 H8 0.944(19)
C10 C11 1.393(2)
C10 H9 0.919(18)
C11 C12 1.381(2)
C11 H10 0.95(2)
C12 C13 1.392(2)
C12 H11 0.959(19)
C13 H12 0.975(19)
C14 C19 1.394(2)
C14 C15 1.400(2)
C15 C16 1.387(2)
C15 H15 0.968(17)
C16 C17 1.385(2)
C16 H16 0.96(2)
C17 C18 1.388(2)
C17 H17 0.958(19)
C18 C19 1.388(2)
C18 H18 0.96(2)
C19 H19 0.965(18)
C20 C21 1.392(2)
C20 C25 1.399(2)
C21 C22 1.390(2)
C21 H21 0.926(19)
C22 C23 1.378(2)
C22 H22 0.95(2)
C23 C24 1.388(2)
C23 H23 0.91(2)
C24 C25 1.385(2)
C24 H24 0.96(2)
C25 H25 0.939(19)

loop_
_geom_torsion_atom_site_label_1
_geom_torsion_atom_site_label_2
_geom_torsion_atom_site_label_3
_geom_torsion_atom_site_label_4
_geom_torsion
C8 P C1 C2 3.21(15)
C14 P C1 C2 -118.72(13)
C20 P C1 C2 124.51(13)
C8 P C1 C5 -173.31(13)
C14 P C1 C5 64.77(15)
C20 P C1 C5 -52.00(15)
C5 C1 C2 C3 -0.01(16)
P C1 C2 C3 -177.08(11)
C1 C2 C3 C4 0.07(16)
C1 C2 C3 C6 179.35(13)
C2 C3 C6 O1 -173.65(15)
C4 C3 C6 O1 5.5(3)
C2 C3 C4 C5 -0.11(16)
C6 C3 C4 C5 -179.32(15)
C2 C3 C4 C7 179.51(14)
C6 C3 C4 C7 0.3(3)
C5 C4 C7 O2 9.4(3)
C3 C4 C7 O2 -170.17(16)
C3 C4 C5 C1 0.10(17)
C7 C4 C5 C1 -179.52(14)
C2 C1 C5 C4 -0.06(17)
P C1 C5 C4 176.94(11)
C1 P C8 C13 115.20(12)
C14 P C8 C13 -120.18(12)
C20 P C8 C13 -6.66(14)
C1 P C8 C9 -61.85(12)
C14 P C8 C9 62.77(12)
C20 P C8 C9 176.29(10)
C13 C8 C9 C10 -1.9(2)
P C8 C9 C10 175.18(11)
C8 C9 C10 C11 1.4(2)
C9 C10 C11 C12 0.3(2)
C10 C11 C12 C13 -1.6(2)
C11 C12 C13 C8 1.1(2)
C9 C8 C13 C12 0.6(2)
P C8 C13 C12 -176.34(11)
C1 P C14 C19 -32.29(14)
C8 P C14 C19 -154.37(12)
C20 P C14 C19 88.36(13)
C1 P C14 C15 156.67(11)
C8 P C14 C15 34.58(14)
C20 P C14 C15 -82.69(13)
C19 C14 C15 C16 -1.0(2)
P C14 C15 C16 170.03(12)
C14 C15 C16 C17 -0.8(2)
C15 C16 C17 C18 1.6(2)
C16 C17 C18 C19 -0.6(2)
C17 C18 C19 C14 -1.2(2)
C15 C14 C19 C18 2.0(2)
P C14 C19 C18 -168.96(12)
C1 P C20 C21 -2.55(14)
C8 P C20 C21 118.39(12)
C14 P C20 C21 -124.98(12)
C1 P C20 C25 174.01(11)
C8 P C20 C25 -65.06(13)
C14 P C20 C25 51.57(13)
C25 C20 C21 C22 -2.1(2)
P C20 C21 C22 174.42(11)
C20 C21 C22 C23 0.8(2)
C21 C22 C23 C24 1.3(2)
C22 C23 C24 C25 -2.2(2)
C23 C24 C25 C20 0.9(2)
C21 C20 C25 C24 1.2(2)
P C20 C25 C24 -175.34(11)

loop_
_cod_related_entry_id
_cod_related_entry_database
_cod_related_entry_code
1 ChemSpider 21121508
